data_7062308
loop_
_publ_author_name
'Maurya, Mannar R.'
'Singh, Devesh'
'Avecilla, Fernando'
'Sharma, Akhilesh'
'Gupta, Puneet'

_publ_section_title
;
 Trinuclear dioxidomolybdenum(vi) complexes derived from
 benzene-1,3,5-tricarbohydrazide and study of the catalytic activity
;
_journal_issue 13
_journal_name_full 'New Journal of Chemistry'
_journal_page_first 6114
_journal_page_last 6134
_journal_paper_doi 10.1039/D2NJ05936C
_journal_volume 47
_journal_year 2023
_chemical_formula_moiety 'C55 H62 Mo3 N12 O15 S'
_chemical_formula_sum 'C55 H62 Mo3 N12 O15 S'
_chemical_formula_weight 1451.037
_space_group_crystal_system triclinic
_space_group_IT_number 2
_space_group_name_Hall '-P 1'
_space_group_name_H-M_alt 'P -1'
_symmetry_Int_Tables_number 2
_atom_sites_solution_primary iterative
_audit_creation_date 2021-11-28
_audit_creation_method
;
Olex2 1.3
(compiled 2020.11.12 svn.r5f609507 for OlexSys, GUI svn.r6408)
;
_audit_update_record
;
2022-12-02 deposited with the CCDC.	2023-02-22 downloaded from the CCDC.
;
_cell_angle_alpha 101.405
_cell_angle_beta 92.74
_cell_angle_gamma 96.302
_cell_formula_units_Z 2
_cell_length_a 14.1056
_cell_length_b 14.2433
_cell_length_c 16.2004
_cell_measurement_reflns_used 8809
_cell_measurement_temperature 300(2)
_cell_measurement_theta_max 28.507
_cell_measurement_theta_min 2.467
_cell_volume 3163.196
_computing_cell_refinement 'SAINT v8.37A (Bruker, 2015)'
_computing_data_reduction 'SAINT v8.37A (Bruker, 2015)'
_computing_molecular_graphics 'Olex2 1.3 (Dolomanov et al., 2009)'
_computing_publication_material 'Olex2 1.3 (Dolomanov et al., 2009)'
_computing_structure_refinement 'olex2.refine 1.3 (Bourhis et al., 2015)'
_computing_structure_solution 'olex2.solve 1.3 (Bourhis et al., 2015)'
_diffrn_ambient_temperature 300.0
_diffrn_measured_fraction_theta_full 0.9896
_diffrn_measured_fraction_theta_max 0.9752
_diffrn_measurement_device_type 'Bruker P4'
_diffrn_measurement_method '\w scans'
_diffrn_radiation_monochromator graphite
_diffrn_radiation_type 'Mo K\a'
_diffrn_radiation_wavelength 0.71073
_diffrn_reflns_av_R_equivalents 0.0797
_diffrn_reflns_av_unetI/netI 0.1039
_diffrn_reflns_Laue_measured_fraction_full 0.9896
_diffrn_reflns_Laue_measured_fraction_max 0.9752
_diffrn_reflns_limit_h_max 18
_diffrn_reflns_limit_h_min -18
_diffrn_reflns_limit_k_max 17
_diffrn_reflns_limit_k_min -19
_diffrn_reflns_limit_l_max 21
_diffrn_reflns_limit_l_min -21
_diffrn_reflns_number 40573
_diffrn_reflns_point_group_measured_fraction_full 0.9896
_diffrn_reflns_point_group_measured_fraction_max 0.9752
_diffrn_reflns_theta_full 25.2417
_diffrn_reflns_theta_max 28.50
_diffrn_reflns_theta_min 1.46
_diffrn_source_current 1.0
_diffrn_source_power 0.05
_diffrn_source_voltage 50.0
_exptl_absorpt_coefficient_mu 0.691
_exptl_crystal_colour yellow
_exptl_crystal_colour_primary yellow
_exptl_crystal_density_diffrn 1.523
_exptl_crystal_density_method 'not measured'
_exptl_crystal_description Prism
_exptl_crystal_F_000 1466.559
_refine_diff_density_max 3.0407
_refine_diff_density_min -2.0101
_refine_diff_density_rms 0.2673
_refine_ls_d_res_high 0.7449
_refine_ls_d_res_low 13.9846
_refine_ls_goodness_of_fit_ref 1.0506
_refine_ls_hydrogen_treatment mixed
_refine_ls_matrix_type full
_refine_ls_number_constraints 105
_refine_ls_number_parameters 821
_refine_ls_number_reflns 15625
_refine_ls_number_restraints 55
_refine_ls_restrained_S_all 1.0486
_refine_ls_R_factor_all 0.1529
_refine_ls_R_factor_gt 0.1075
_refine_ls_shift/su_max 0.0001
_refine_ls_shift/su_mean 0.0000
_refine_ls_structure_factor_coef Fsqd
_refine_ls_weighting_details 'w=1/[\s^2^(Fo^2^)+(0.1599P)^2^+13.9719P] where P=(Fo^2^+2Fc^2^)/3'
_refine_ls_weighting_scheme calc
_refine_ls_wR_factor_gt 0.2902
_refine_ls_wR_factor_ref 0.3236
_reflns_Friedel_coverage 0.0
_reflns_limit_h_max 18
_reflns_limit_h_min -18
_reflns_limit_k_max 18
_reflns_limit_k_min -19
_reflns_limit_l_max 21
_reflns_limit_l_min 0
_reflns_number_gt 9701
_reflns_number_total 15625
_reflns_threshold_expression I>=2u(I)
_cod_data_source_file d2nj05936c2.cif
_cod_data_source_block compound4a
_cod_depositor_comments 'Adding full bibliography for 7062307--7062310.cif.'
_cod_original_cell_volume 3163.1964
_cod_database_code 7062308
_olex2_refinement_description
;
1. Fixed Uiso
 At 1.2 times of:
  All C(H) groups, All C(H,H) groups
 At 1.5 times of:
  All C(H,H,H) groups, All O(H) groups
2. Restrained distances
 S1A-O1D \\sim S1B-O1D
 with sigma of 0.02
 S1A-C1A \\sim S1B-C1B \\sim S1A-C2A \\sim S1B-C2B
 with sigma of 0.02
3. Rigid bond restraints
 S1A, S1B, C1A, C1B, C2A, C2B, O1D
 with sigma for 1-2 distances of 0.01 and sigma for 1-3 distances of 0.01
4. Uiso/Uaniso restraints and constraints
S1A \\sim S1B \\sim C1A \\sim C1B \\sim C2A \\sim C2B \\sim O1D: within 2A with
sigma of 0.04 and sigma for terminal atoms of 0.08 within 2A
5. Others
 Sof(S1B)=Sof(C1B)=Sof(H1Ba)=Sof(H1Bb)=Sof(H1Bc)=Sof(C2B)=Sof(H2Ba)=Sof(H2Bb)=
 Sof(H2Bc)=1-FVAR(1)
 Sof(S1A)=Sof(C1A)=Sof(H1Aa)=Sof(H1Ab)=Sof(H1Ac)=Sof(C2A)=Sof(H2Aa)=Sof(H2Ab)=
 Sof(H2Ac)=FVAR(1)
6.a Secondary CH2 refined with riding coordinates:
 C9(H9a,H9b), C10(H10a,H10b), C24(H24a,H24b), C25(H25a,H25b), C39(H39a,H39b),
 C40(H40a,H40b)
6.b Aromatic/amide H refined with riding coordinates:
 C2(H2), C4(H4), C6(H6), C17(H17), C18(H18), C19(H19), C20(H20), C21(H21),
 C32(H32), C33(H33), C34(H34), C35(H35), C36(H36), C47(H47), C48(H48), C49(H49),
  C50(H50), C51(H51)
6.c Idealised Me refined as rotating group:
 C1A(H1Aa,H1Ab,H1Ac), C2A(H2Aa,H2Ab,H2Ac), C1B(H1Ba,H1Bb,H1Bc), C2B(H2Ba,H2Bb,
 H2Bc), C1M(H1Ma,H1Mb,H1Mc), C2M(H2Ma,H2Mb,H2Mc), C11(H11a,H11b,H11c), C15(H15a,
 H15b,H15c), C26(H26a,H26b,H26c), C30(H30a,H30b,H30c), C41(H41a,H41b,H41c),
 C45(H45a,H45b,H45c)
;
_olex2_submission_special_instructions 'No special instructions were received'

loop_
_space_group_symop_id
_space_group_symop_operation_xyz
1 x,y,z
2 -x,-y,-z

loop_
_atom_site_label
_atom_site_type_symbol
_atom_site_fract_x
_atom_site_fract_y
_atom_site_fract_z
_atom_site_U_iso_or_equiv
_atom_site_adp_type
_atom_site_occupancy
_atom_site_refinement_flags_posn
_atom_site_refinement_flags_adp
_atom_site_disorder_group
O1 O 0.3749(6) -0.0089(5) 0.7814(5) 0.070(2) Uani 1.000000 . . .
N1 N 0.5763(6) -0.1041(5) 0.6711(5) 0.0514(18) Uani 1.000000 . . .
C1 C 0.6532(7) 0.0449(6) 0.6449(6) 0.0457(19) Uani 1.000000 . . .
Mo1 Mo 0.47352(6) -0.02927(4) 0.83260(5) 0.0411(2) Uani 1.000000 . . .
O1D O 0.9117(5) 0.4709(5) 0.6843(6) 0.076(2) Uani 1.000000 D U .
S1A S 1.0080(6) 0.4591(6) 0.6471(10) 0.116(4) Uani 0.388(9) D U 1
C1A C 1.057(2) 0.424(3) 0.745(2) 0.127(9) Uani 0.388(9) D U 1
H1Aa H 1.06(3) 0.478(9) 0.791(6) 0.190(14) Uiso 0.388(9) GR . 1
H1Ab H 1.015(15) 0.372(19) 0.757(15) 0.190(14) Uiso 0.388(9) GR . 1
H1Ac H 1.119(12) 0.40(3) 0.736(9) 0.190(14) Uiso 0.388(9) GR . 1
C2A C 0.987(4) 0.340(3) 0.574(4) 0.139(13) Uani 0.388(9) D U 1
H2Aa H 0.95(3) 0.297(9) 0.599(12) 0.208(19) Uiso 0.388(9) GR . 1
H2Ab H 0.96(3) 0.347(6) 0.522(10) 0.208(19) Uiso 0.388(9) GR . 1
H2Ac H 1.047(5) 0.315(15) 0.56(2) 0.208(19) Uiso 0.388(9) GR . 1
S1B S 0.9712(4) 0.3895(3) 0.6817(4) 0.0720(17) Uani 0.612(9) D U 2
C1B C 1.0877(15) 0.452(2) 0.722(2) 0.129(9) Uani 0.612(9) D U 2
H1Ba H 1.1360(19) 0.412(8) 0.703(13) 0.193(13) Uiso 0.612(9) GR . 2
H1Bb H 1.098(7) 0.511(9) 0.702(13) 0.193(13) Uiso 0.612(9) GR . 2
H1Bc H 1.091(6) 0.467(16) 0.783(2) 0.193(13) Uiso 0.612(9) GR . 2
C2B C 1.024(2) 0.367(2) 0.5818(15) 0.100(7) Uani 0.612(9) D U 2
H2Ba H 0.982(7) 0.381(14) 0.539(3) 0.150(10) Uiso 0.612(9) GR . 2
H2Bb H 1.084(7) 0.406(11) 0.586(4) 0.150(10) Uiso 0.612(9) GR . 2
H2Bc H 1.034(13) 0.300(4) 0.567(6) 0.150(10) Uiso 0.612(9) GR . 2
C1M C 0.6718(13) -0.0243(12) 0.9532(9) 0.115(6) Uani 1.000000 . . .
H1Ma H 0.731(4) -0.001(8) 0.9325(10) 0.173(9) Uiso 1.000000 GR . .
H1Mb H 0.644(4) 0.029(6) 0.984(5) 0.173(9) Uiso 1.000000 GR . .
H1Mc H 0.684(8) -0.067(3) 0.990(4) 0.173(9) Uiso 1.000000 GR . .
O1M O 0.6098(5) -0.0725(4) 0.8863(5) 0.0563(17) Uani 1.000000 . . .
H1M H 0.611(9) -0.127(9) 0.842(8) 0.084(3) Uiso 1.000000 R . .
O2 O 0.4847(5) 0.0576(4) 0.9226(4) 0.0582(17) Uani 1.000000 . . .
N2 N 0.5145(6) -0.1412(5) 0.7242(5) 0.0490(18) Uani 1.000000 . . .
O2M O 0.6628(7) -0.1543(6) 0.2759(7) 0.085(3) Uani 1.000000 . . .
H2M H 0.670(13) -0.120(13) 0.246(11) 0.127(4) Uiso 1.000000 R . .
C2M C 0.5797(12) -0.1773(13) 0.3156(15) 0.139(8) Uani 1.000000 . . .
H2Ma H 0.5245(12) -0.173(12) 0.280(5) 0.208(12) Uiso 1.000000 GR . .
H2Mb H 0.578(6) -0.242(5) 0.326(10) 0.208(12) Uiso 1.000000 GR . .
H2Mc H 0.580(6) -0.133(7) 0.368(5) 0.208(12) Uiso 1.000000 GR . .
Mo2 Mo 0.81711(7) -0.16900(5) 0.32387(6) 0.0522(2) Uani 1.000000 . . .
C2 C 0.6671(6) 0.1435(6) 0.6665(6) 0.0454(19) Uani 1.000000 . . .
H2 H 0.6436(6) 0.1750(6) 0.7158(6) 0.054(2) Uiso 1.000000 R . .
N3 N 0.3122(7) -0.3804(5) 0.8031(5) 0.060(2) Uani 1.000000 . . .
Mo3 Mo 0.78410(7) 0.49162(5) 0.60022(5) 0.0517(2) Uani 1.000000 . . .
O3 O 0.5682(5) 0.0363(4) 0.7685(4) 0.0466(14) Uani 1.000000 . . .
C3 C 0.7161(7) 0.1972(5) 0.6156(5) 0.0436(18) Uani 1.000000 . . .
N4 N 0.3282(6) -0.2925(5) 0.8593(5) 0.0487(17) Uani 1.000000 . . .
C4 C 0.7513(7) 0.1515(6) 0.5406(6) 0.050(2) Uani 1.000000 . . .
H4 H 0.7837(7) 0.1873(6) 0.5061(6) 0.060(2) Uiso 1.000000 R . .
O4 O 0.4172(5) -0.1426(4) 0.8727(4) 0.0482(14) Uani 1.000000 . . .
N5 N 0.7969(6) 0.0473(5) 0.3804(5) 0.0532(19) Uani 1.000000 . . .
O5 O 0.9318(6) -0.1631(6) 0.3539(6) 0.081(2) Uani 1.000000 . . .
C5 C 0.7364(7) 0.0496(6) 0.5186(6) 0.0458(19) Uani 1.000000 . . .
O6 O 0.7666(6) -0.2799(4) 0.3341(5) 0.070(2) Uani 1.000000 . . .
N6 N 0.8213(6) -0.0142(5) 0.3088(5) 0.0497(18) Uani 1.000000 . . .
C6 C 0.6893(7) -0.0017(6) 0.5714(5) 0.0449(19) Uani 1.000000 . . .
H6 H 0.6816(7) -0.0687(6) 0.5577(5) 0.054(2) Uiso 1.000000 R . .
O7 O 0.7713(6) -0.0939(4) 0.4284(4) 0.0609(19) Uani 1.000000 . . .
N7 N 0.8849(7) -0.0926(6) 0.0291(6) 0.066(2) Uani 1.000000 . . .
C7 C 0.5990(7) -0.0116(5) 0.6970(6) 0.0452(19) Uani 1.000000 . . .
C8 C 0.4856(8) -0.2345(6) 0.6992(6) 0.052(2) Uani 1.000000 . . .
O8 O 0.8279(7) -0.1947(4) 0.2007(5) 0.083(3) Uani 1.000000 . . .
N8 N 0.8651(6) -0.1690(5) 0.0674(5) 0.0554(19) Uani 1.000000 . . .
C9 C 0.5253(8) -0.2928(7) 0.6214(6) 0.056(2) Uani 1.000000 . . .
H9a H 0.5920(8) -0.2689(7) 0.6190(6) 0.067(3) Uiso 1.000000 R . .
H9b H 0.5217(8) -0.3599(7) 0.6259(6) 0.067(3) Uiso 1.000000 R . .
N9 N 0.6981(6) 0.3491(4) 0.7074(5) 0.0470(17) Uani 1.000000 . . .
O9 O 0.8633(8) 0.5000(6) 0.5252(6) 0.095(3) Uani 1.000000 . . .
C10 C 0.4708(10) -0.2854(9) 0.5429(8) 0.077(3) Uani 1.000000 . . .
H10a H 0.4047(10) -0.3122(9) 0.5437(8) 0.093(4) Uiso 1.000000 R . .
H10b H 0.4721(10) -0.2181(9) 0.5392(8) 0.093(4) Uiso 1.000000 R . .
N10 N 0.7123(5) 0.4477(4) 0.7123(4) 0.0416(15) Uani 1.000000 . . .
O10 O 0.6765(7) 0.5082(6) 0.5571(5) 0.083(3) Uani 1.000000 . . .
C11 C 0.5158(13) -0.3412(12) 0.4651(8) 0.107(5) Uani 1.000000 . . .
H11a H 0.500(8) -0.316(6) 0.4164(18) 0.160(8) Uiso 1.000000 GR . .
H11b H 0.5840(15) -0.334(8) 0.476(3) 0.160(8) Uiso 1.000000 GR . .
H11c H 0.491(7) -0.4083(19) 0.455(5) 0.160(8) Uiso 1.000000 GR . .
N11 N 0.6922(6) 0.7676(5) 0.8298(5) 0.0512(18) Uani 1.000000 . . .
O11 O 0.7686(6) 0.3488(4) 0.5801(4) 0.0587(18) Uani 1.000000 . . .
C12 C 0.3913(7) -0.2312(5) 0.8287(5) 0.045(2) Uani 1.000000 . . .
N12 N 0.7499(5) 0.7484(5) 0.7618(5) 0.0464(17) Uani 1.000000 . . .
O12 O 0.8085(5) 0.6198(4) 0.6777(4) 0.0521(15) Uani 1.000000 . . .
C13 C 0.4176(7) -0.2769(6) 0.7509(6) 0.052(2) Uani 1.000000 . . .
C14 C 0.3642(9) -0.3697(6) 0.7375(6) 0.062(3) Uani 1.000000 . . .
C15 C 0.3561(11) -0.4541(8) 0.6637(8) 0.090(5) Uani 1.000000 . . .
H15a H 0.4183(16) -0.474(5) 0.654(4) 0.135(7) Uiso 1.000000 GR . .
H15b H 0.315(6) -0.507(3) 0.676(3) 0.135(7) Uiso 1.000000 GR . .
H15c H 0.330(7) -0.436(2) 0.6143(17) 0.135(7) Uiso 1.000000 GR . .
C16 C 0.2853(7) -0.2800(6) 0.9378(6) 0.047(2) Uani 1.000000 . . .
C17 C 0.1902(8) -0.3202(7) 0.9412(7) 0.061(3) Uani 1.000000 . . .
H17 H 0.1559(8) -0.3555(7) 0.8924(7) 0.073(3) Uiso 1.000000 R . .
C18 C 0.1479(9) -0.3072(9) 1.0173(9) 0.075(3) Uani 1.000000 . . .
H18 H 0.0848(9) -0.3335(9) 1.0186(9) 0.090(4) Uiso 1.000000 R . .
C19 C 0.1960(12) -0.2568(9) 1.0903(9) 0.088(4) Uani 1.000000 . . .
H19 H 0.1680(12) -0.2503(9) 1.1417(9) 0.106(5) Uiso 1.000000 R . .
C20 C 0.2916(11) -0.2145(9) 1.0844(8) 0.083(4) Uani 1.000000 . . .
H20 H 0.3249(11) -0.1759(9) 1.1323(8) 0.100(5) Uiso 1.000000 R . .
C21 C 0.3357(9) -0.2294(8) 1.0094(7) 0.069(3) Uani 1.000000 . . .
H21 H 0.3994(9) -0.2051(8) 1.0079(7) 0.082(4) Uiso 1.000000 R . .
C22 C 0.7722(7) 0.0004(5) 0.4385(6) 0.047(2) Uani 1.000000 . . .
C23 C 0.8359(6) 0.0255(6) 0.2436(6) 0.0457(19) Uani 1.000000 . . .
C24 C 0.8290(8) 0.1323(6) 0.2507(7) 0.055(2) Uani 1.000000 . . .
H24a H 0.8144(8) 0.1447(6) 0.1950(7) 0.066(3) Uiso 1.000000 R . .
H24b H 0.7771(8) 0.1505(6) 0.2854(7) 0.066(3) Uiso 1.000000 R . .
C25 C 0.9208(8) 0.1928(8) 0.2889(10) 0.081(4) Uani 1.000000 . . .
H25a H 0.9396(8) 0.1748(8) 0.3415(10) 0.097(5) Uiso 1.000000 R . .
H25b H 0.9711(8) 0.1804(8) 0.2508(10) 0.097(5) Uiso 1.000000 R . .
C26 C 0.9097(13) 0.2987(8) 0.3056(13) 0.126(7) Uani 1.000000 . . .
H26a H 0.916(11) 0.322(3) 0.254(3) 0.190(10) Uiso 1.000000 GR . .
H26b H 0.848(4) 0.3080(13) 0.326(9) 0.190(10) Uiso 1.000000 GR . .
H26c H 0.958(7) 0.3333(16) 0.347(7) 0.190(10) Uiso 1.000000 GR . .
C27 C 0.8497(8) -0.1336(6) 0.1506(6) 0.056(2) Uani 1.000000 . . .
C28 C 0.8529(7) -0.0351(6) 0.1662(6) 0.048(2) Uani 1.000000 . . .
C29 C 0.8773(7) -0.0154(6) 0.0847(7) 0.055(2) Uani 1.000000 . . .
C30 C 0.8935(12) 0.0806(8) 0.0586(8) 0.090(4) Uani 1.000000 . . .
H30a H 0.911(8) 0.0709(11) 0.001(2) 0.135(7) Uiso 1.000000 GR . .
H30b H 0.836(2) 0.111(4) 0.063(6) 0.135(7) Uiso 1.000000 GR . .
H30c H 0.944(5) 0.121(3) 0.095(4) 0.135(7) Uiso 1.000000 GR . .
C31 C 0.8656(9) -0.2654(7) 0.0218(7) 0.068(3) Uani 1.000000 . . .
C32 C 0.8303(12) -0.3439(8) 0.0507(8) 0.090(4) Uani 1.000000 . . .
H32 H 0.8038(12) -0.3356(8) 0.1027(8) 0.107(5) Uiso 1.000000 R . .
C33 C 0.8328(14) -0.4359(9) 0.0051(9) 0.104(5) Uani 1.000000 . . .
H33 H 0.8072(14) -0.4888(9) 0.0261(9) 0.125(6) Uiso 1.000000 R . .
C34 C 0.8726(12) -0.4497(9) -0.0705(10) 0.100(5) Uani 1.000000 . . .
H34 H 0.8786(12) -0.5121(9) -0.0985(10) 0.120(6) Uiso 1.000000 R . .
C35 C 0.9041(10) -0.3737(10) -0.1064(10) 0.088(4) Uani 1.000000 . . .
H35 H 0.9264(10) -0.3833(10) -0.1602(10) 0.105(5) Uiso 1.000000 R . .
C36 C 0.9013(8) -0.2798(8) -0.0582(7) 0.065(3) Uani 1.000000 . . .
H36 H 0.9236(8) -0.2266(8) -0.0802(7) 0.078(3) Uiso 1.000000 R . .
C37 C 0.7277(6) 0.3046(5) 0.6382(5) 0.0423(18) Uani 1.000000 . . .
C38 C 0.6769(6) 0.5016(5) 0.7773(5) 0.0405(17) Uani 1.000000 . . .
C39 C 0.6231(8) 0.4585(6) 0.8398(7) 0.057(2) Uani 1.000000 . . .
H39a H 0.6491(8) 0.4003(6) 0.8473(7) 0.068(3) Uiso 1.000000 R . .
H39b H 0.6305(8) 0.5035(6) 0.8937(7) 0.068(3) Uiso 1.000000 R . .
C40 C 0.5174(9) 0.4342(11) 0.8112(10) 0.093(4) Uani 1.000000 . . .
H40a H 0.4927(9) 0.4918(11) 0.7999(10) 0.112(5) Uiso 1.000000 R . .
H40b H 0.5101(9) 0.3864(11) 0.7589(10) 0.112(5) Uiso 1.000000 R . .
C41 C 0.4572(18) 0.3948(19) 0.8780(19) 0.204(13) Uani 1.000000 . . .
H41a H 0.391(2) 0.396(18) 0.864(10) 0.305(19) Uiso 1.000000 GR . .
H41b H 0.469(15) 0.330(7) 0.878(12) 0.305(19) Uiso 1.000000 GR . .
H41c H 0.475(14) 0.434(11) 0.933(3) 0.305(19) Uiso 1.000000 GR . .
C42 C 0.7533(6) 0.6537(5) 0.7362(6) 0.0412(18) Uani 1.000000 . . .
C43 C 0.6915(6) 0.6059(5) 0.7841(5) 0.0400(17) Uani 1.000000 . . .
C44 C 0.6562(7) 0.6808(6) 0.8427(6) 0.049(2) Uani 1.000000 . . .
C45 C 0.5901(9) 0.6805(7) 0.9114(7) 0.067(3) Uani 1.000000 . . .
H45a H 0.614(3) 0.645(5) 0.951(3) 0.101(4) Uiso 1.000000 GR . .
H45b H 0.586(5) 0.7456(8) 0.940(3) 0.101(4) Uiso 1.000000 GR . .
H45c H 0.5277(17) 0.651(5) 0.8878(10) 0.101(4) Uiso 1.000000 GR . .
C46 C 0.8064(7) 0.8256(6) 0.7355(7) 0.054(2) Uani 1.000000 . . .
C47 C 0.8410(8) 0.9080(7) 0.7967(9) 0.068(3) Uani 1.000000 . . .
H47 H 0.8313(8) 0.9108(7) 0.8535(9) 0.082(4) Uiso 1.000000 R . .
C48 C 0.8899(10) 0.9848(8) 0.7700(11) 0.085(4) Uani 1.000000 . . .
H48 H 0.9123(10) 1.0412(8) 0.8088(11) 0.101(5) Uiso 1.000000 R . .
C49 C 0.9053(9) 0.9774(9) 0.6857(13) 0.101(6) Uani 1.000000 . . .
H49 H 0.9388(9) 1.0295(9) 0.6687(13) 0.121(7) Uiso 1.000000 R . .
C50 C 0.8731(9) 0.8961(10) 0.6261(11) 0.087(4) Uani 1.000000 . . .
H50 H 0.8863(9) 0.8918(10) 0.5699(11) 0.104(5) Uiso 1.000000 R . .
C51 C 0.8206(7) 0.8209(8) 0.6518(8) 0.063(3) Uani 1.000000 . . .
H51 H 0.7947(7) 0.7666(8) 0.6120(8) 0.075(3) Uiso 1.000000 R . .

loop_
_atom_site_aniso_label
_atom_site_aniso_U_11
_atom_site_aniso_U_22
_atom_site_aniso_U_33
_atom_site_aniso_U_12
_atom_site_aniso_U_13
_atom_site_aniso_U_23
O1 0.068(5) 0.059(4) 0.084(5) 0.011(4) -0.002(4) 0.016(4)
N1 0.072(5) 0.025(3) 0.051(4) -0.001(3) 0.009(4) -0.004(3)
C1 0.054(5) 0.032(4) 0.051(5) 0.002(3) 0.001(4) 0.011(3)
Mo1 0.0519(4) 0.0236(3) 0.0461(4) 0.0040(3) 0.0024(3) 0.0038(3)
O1D 0.056(4) 0.056(4) 0.121(7) 0.019(3) 0.015(4) 0.017(4)
S1A 0.065(5) 0.043(4) 0.243(13) 0.016(3) 0.049(6) 0.019(5)
C1A 0.014(12) 0.09(2) 0.27(2) 0.007(12) 0.003(13) 0.015(15)
C2A 0.12(3) 0.074(16) 0.23(2) 0.038(14) 0.061(15) 0.001(13)
S1B 0.075(3) 0.052(2) 0.093(4) 0.024(2) 0.015(3) 0.014(2)
C1B 0.052(9) 0.12(2) 0.21(2) 0.015(9) 0.015(12) 0.035(14)
C2B 0.100(17) 0.119(16) 0.124(11) 0.062(11) 0.070(10) 0.089(10)
C1M 0.138(15) 0.113(12) 0.075(9) 0.026(11) -0.030(10) -0.028(8)
O1M 0.066(4) 0.035(3) 0.064(4) 0.010(3) -0.013(3) 0.002(3)
O2 0.074(5) 0.035(3) 0.059(4) 0.009(3) 0.004(3) -0.007(3)
N2 0.067(5) 0.027(3) 0.051(4) 0.002(3) 0.011(4) 0.003(3)
O2M 0.080(6) 0.053(5) 0.122(8) -0.005(4) -0.011(6) 0.032(5)
C2M 0.080(11) 0.105(13) 0.25(3) -0.015(9) -0.015(13) 0.090(15)
Mo2 0.0713(6) 0.0296(4) 0.0594(5) 0.0157(3) 0.0099(4) 0.0112(3)
C2 0.053(5) 0.034(4) 0.045(4) 0.006(3) 0.006(4) -0.002(3)
N3 0.087(6) 0.027(3) 0.057(5) -0.009(4) 0.006(4) -0.004(3)
Mo3 0.0753(6) 0.0306(3) 0.0518(5) 0.0050(3) 0.0200(4) 0.0115(3)
O3 0.063(4) 0.026(2) 0.048(3) -0.000(2) 0.014(3) 0.002(2)
C3 0.059(5) 0.026(3) 0.046(4) 0.007(3) 0.010(4) 0.005(3)
N4 0.058(5) 0.032(3) 0.051(4) -0.004(3) 0.006(4) 0.001(3)
C4 0.060(6) 0.030(4) 0.059(5) 0.000(4) 0.009(4) 0.009(4)
O4 0.062(4) 0.028(3) 0.050(3) -0.002(2) 0.012(3) -0.001(2)
N5 0.081(6) 0.028(3) 0.050(4) 0.009(3) 0.016(4) 0.004(3)
O5 0.081(6) 0.061(5) 0.105(7) 0.016(4) 0.015(5) 0.023(5)
C5 0.057(5) 0.033(4) 0.046(5) 0.005(4) 0.002(4) 0.004(3)
O6 0.112(6) 0.024(3) 0.077(5) 0.013(3) 0.019(4) 0.013(3)
N6 0.069(5) 0.027(3) 0.053(4) 0.012(3) 0.003(4) 0.005(3)
C6 0.058(5) 0.029(4) 0.047(5) 0.008(3) 0.005(4) 0.005(3)
O7 0.108(6) 0.023(3) 0.055(4) 0.017(3) 0.019(4) 0.009(2)
N7 0.096(7) 0.055(5) 0.055(5) 0.028(5) 0.017(5) 0.015(4)
C7 0.060(5) 0.028(3) 0.048(5) 0.005(3) 0.004(4) 0.007(3)
C8 0.078(7) 0.029(4) 0.046(5) 0.003(4) 0.001(4) 0.004(3)
O8 0.158(8) 0.026(3) 0.072(5) 0.021(4) 0.048(5) 0.012(3)
N8 0.071(5) 0.036(4) 0.060(5) 0.008(3) 0.009(4) 0.009(3)
C9 0.066(6) 0.037(4) 0.062(6) 0.004(4) 0.004(5) 0.003(4)
N9 0.062(5) 0.024(3) 0.056(4) 0.003(3) 0.008(4) 0.010(3)
O9 0.145(8) 0.063(5) 0.097(6) 0.020(5) 0.081(6) 0.042(5)
C10 0.089(9) 0.065(7) 0.072(7) 0.000(6) -0.007(7) 0.005(6)
N10 0.052(4) 0.026(3) 0.047(4) 0.008(3) 0.006(3) 0.006(3)
O10 0.117(7) 0.054(4) 0.074(5) 0.002(4) -0.019(5) 0.015(4)
C11 0.141(14) 0.114(12) 0.050(7) -0.003(10) 0.036(8) -0.017(7)
N11 0.054(5) 0.028(3) 0.069(5) 0.005(3) 0.003(4) 0.005(3)
O11 0.094(5) 0.027(3) 0.057(4) 0.005(3) 0.028(4) 0.010(3)
C12 0.062(5) 0.020(3) 0.048(5) -0.007(3) -0.009(4) 0.002(3)
N12 0.045(4) 0.027(3) 0.069(5) 0.005(3) 0.006(4) 0.011(3)
O12 0.064(4) 0.027(3) 0.066(4) 0.003(3) 0.016(3) 0.010(3)
C13 0.073(6) 0.029(4) 0.051(5) 0.000(4) 0.002(5) 0.006(3)
C14 0.090(8) 0.032(4) 0.054(5) -0.017(4) 0.005(5) -0.002(4)
C15 0.137(12) 0.050(6) 0.063(7) -0.033(7) 0.026(8) -0.014(5)
C16 0.059(5) 0.032(4) 0.051(5) -0.002(4) 0.003(4) 0.014(3)
C17 0.068(7) 0.048(5) 0.067(7) 0.006(5) 0.003(5) 0.010(5)
C18 0.069(8) 0.065(7) 0.098(9) 0.005(6) 0.007(7) 0.031(7)
C19 0.136(13) 0.064(7) 0.066(8) 0.008(8) 0.030(8) 0.013(6)
C20 0.117(11) 0.070(7) 0.052(6) -0.022(7) 0.006(7) 0.003(5)
C21 0.074(7) 0.073(7) 0.048(5) -0.019(6) -0.004(5) 0.003(5)
C22 0.059(5) 0.027(4) 0.054(5) 0.003(3) 0.009(4) 0.006(3)
C23 0.047(5) 0.032(4) 0.055(5) 0.005(3) -0.002(4) 0.004(3)
C24 0.069(6) 0.034(4) 0.062(6) 0.014(4) 0.003(5) 0.007(4)
C25 0.064(7) 0.047(6) 0.128(12) 0.002(5) -0.014(7) 0.019(6)
C26 0.144(15) 0.028(5) 0.193(19) -0.014(7) -0.040(13) 0.014(8)
C27 0.075(7) 0.038(4) 0.058(6) 0.020(4) 0.003(5) 0.006(4)
C28 0.055(5) 0.039(4) 0.053(5) 0.014(4) 0.012(4) 0.009(4)
C29 0.067(6) 0.036(4) 0.062(6) 0.012(4) 0.009(5) 0.009(4)
C30 0.150(14) 0.055(6) 0.076(8) 0.022(7) 0.042(9) 0.028(6)
C31 0.090(8) 0.046(5) 0.069(7) 0.027(5) -0.002(6) 0.003(5)
C32 0.160(14) 0.050(6) 0.058(7) 0.006(7) 0.023(8) 0.008(5)
C33 0.187(17) 0.043(6) 0.077(9) 0.006(8) 0.001(10) 0.006(6)
C34 0.150(14) 0.048(6) 0.092(10) 0.033(8) -0.003(10) -0.015(6)
C35 0.072(8) 0.080(9) 0.098(10) 0.016(7) -0.017(7) -0.011(7)
C36 0.075(7) 0.054(6) 0.061(6) 0.010(5) -0.008(5) 0.002(5)
C37 0.052(5) 0.024(3) 0.048(4) -0.003(3) 0.009(4) 0.003(3)
C38 0.045(4) 0.030(4) 0.046(4) 0.005(3) 0.003(4) 0.007(3)
C39 0.074(7) 0.036(4) 0.060(6) 0.001(4) 0.029(5) 0.005(4)
C40 0.066(8) 0.086(9) 0.109(11) -0.019(7) 0.025(7) -0.012(8)
C41 0.18(2) 0.19(3) 0.25(3) -0.037(19) 0.12(2) 0.07(2)
C42 0.041(4) 0.028(3) 0.055(5) 0.004(3) 0.003(4) 0.011(3)
C43 0.049(5) 0.030(4) 0.043(4) 0.008(3) 0.002(4) 0.009(3)
C44 0.059(5) 0.032(4) 0.058(5) 0.011(4) 0.004(4) 0.008(4)
C45 0.083(8) 0.047(5) 0.077(7) 0.024(5) 0.019(6) 0.016(5)
C46 0.053(5) 0.028(4) 0.085(7) 0.007(4) 0.005(5) 0.019(4)
C47 0.062(6) 0.040(5) 0.098(9) 0.000(4) -0.006(6) 0.007(5)
C48 0.092(10) 0.040(5) 0.118(12) 0.000(6) 0.010(9) 0.011(6)
C49 0.064(8) 0.048(6) 0.196(18) -0.002(5) -0.020(10) 0.053(9)
C50 0.064(7) 0.086(9) 0.127(12) 0.006(6) 0.003(8) 0.064(9)
C51 0.054(6) 0.053(6) 0.085(8) 0.003(4) -0.007(5) 0.028(5)

loop_
_atom_type_symbol
_atom_type_scat_dispersion_real
_atom_type_scat_dispersion_imag
_atom_type_scat_Cromer_Mann_a1
_atom_type_scat_Cromer_Mann_a2
_atom_type_scat_Cromer_Mann_a3
_atom_type_scat_Cromer_Mann_a4
_atom_type_scat_Cromer_Mann_b1
_atom_type_scat_Cromer_Mann_b2
_atom_type_scat_Cromer_Mann_b3
_atom_type_scat_Cromer_Mann_b4
_atom_type_scat_Cromer_Mann_c
_atom_type_scat_source
_atom_type_scat_dispersion_source
C 0.00347 0.00161 2.31000 1.02000 1.58860 0.86500 20.84390 10.20750 0.56870 51.65120 0.215599998832 'International Tables Volume C Table 6.1.1.4 (pp. 500-502)' 'Henke, Gullikson and Davis, At. Data and Nucl. Data Tables, 1993, 54, 2'
H 0.00000 0.00000 0.49300 0.32291 0.14019 0.04081 10.51090 26.12570 3.14236 57.79970 0.0030380000826 'International Tables Volume C Table 6.1.1.4 (pp. 500-502)' 'Henke, Gullikson and Davis, At. Data and Nucl. Data Tables, 1993, 54, 2'
Mo -1.68402 0.70339 3.70250 17.23560 12.88760 3.74290 0.27720 1.09580 11.00400 61.65840 4.38749980927 'International Tables Volume C Table 6.1.1.4 (pp. 500-502)' 'Henke, Gullikson and Davis, At. Data and Nucl. Data Tables, 1993, 54, 2'
O 0.01158 0.00611 3.04850 2.28680 1.54630 0.86700 13.27710 5.70110 0.32390 32.90890 0.250800013542 'International Tables Volume C Table 6.1.1.4 (pp. 500-502)' 'Henke, Gullikson and Davis, At. Data and Nucl. Data Tables, 1993, 54, 2'
N 0.00653 0.00323 12.21260 3.13220 2.01250 1.16630 0.00570 9.89330 28.99750 0.58260 -11.5290002823 'International Tables Volume C Table 6.1.1.4 (pp. 500-502)' 'Henke, Gullikson and Davis, At. Data and Nucl. Data Tables, 1993, 54, 2'
S 0.12424 0.12443 6.90530 5.20340 1.43790 1.58630 1.46790 22.21510 0.25360 56.17200 0.866900026798 'International Tables Volume C Table 6.1.1.4 (pp. 500-502)' 'Henke, Gullikson and Davis, At. Data and Nucl. Data Tables, 1993, 54, 2'

loop_
_geom_angle_atom_site_label_1
_geom_angle_atom_site_label_2
_geom_angle_atom_site_label_3
_geom_angle
_geom_angle_site_symmetry_1
_geom_angle_site_symmetry_3
_geom_angle_publ_flag
C7 N1 N2 111.0(7) . . ?
C6 C1 C2 119.4(8) . . ?
C7 C1 C2 120.8(8) . . ?
C7 C1 C6 119.9(7) . . ?
O1M Mo1 O1 172.2(3) . . ?
O2 Mo1 O1 103.5(4) . . ?
O2 Mo1 O1M 84.3(3) . . ?
N2 Mo1 O1 95.0(3) . . ?
N2 Mo1 O1M 77.2(3) . . ?
N2 Mo1 O2 159.9(3) . . ?
O3 Mo1 O1 97.4(3) . . ?
O3 Mo1 O1M 80.6(3) . . ?
O3 Mo1 O2 97.5(3) . . ?
O3 Mo1 N2 71.7(2) . . ?
O4 Mo1 O1 97.3(3) . . ?
O4 Mo1 O1M 81.6(3) . . ?
O4 Mo1 O2 101.8(3) . . ?
O4 Mo1 N2 83.6(2) . . ?
O4 Mo1 O3 152.2(2) . . ?
S1B O1D S1A 51.1(5) . . ?
Mo3 O1D S1A 119.6(8) . . ?
Mo3 O1D S1B 132.4(6) . . ?
C1A S1A O1D 91.3(13) . . ?
C2A S1A O1D 103.8(18) . . ?
C2A S1A C1A 101(3) . . ?
H1Aa C1A S1A 109.5 . . ?
H1Ab C1A S1A 109.5 . . ?
H1Ab C1A H1Aa 109.5 . . ?
H1Ac C1A S1A 109.5 . . ?
H1Ac C1A H1Aa 109.5 . . ?
H1Ac C1A H1Ab 109.5 . . ?
H2Aa C2A S1A 109.5 . . ?
H2Ab C2A S1A 109.5 . . ?
H2Ab C2A H2Aa 109.5 . . ?
H2Ac C2A S1A 109.5 . . ?
H2Ac C2A H2Aa 109.5 . . ?
H2Ac C2A H2Ab 109.5 . . ?
C1B S1B O1D 102.3(12) . . ?
C2B S1B O1D 109.2(9) . . ?
C2B S1B C1B 85.0(16) . . ?
H1Ba C1B S1B 109.5 . . ?
H1Bb C1B S1B 109.5 . . ?
H1Bb C1B H1Ba 109.5 . . ?
H1Bc C1B S1B 109.5 . . ?
H1Bc C1B H1Ba 109.5 . . ?
H1Bc C1B H1Bb 109.5 . . ?
H2Ba C2B S1B 109.5 . . ?
H2Bb C2B S1B 109.5 . . ?
H2Bb C2B H2Ba 109.5 . . ?
H2Bc C2B S1B 109.5 . . ?
H2Bc C2B H2Ba 109.5 . . ?
H2Bc C2B H2Bb 109.5 . . ?
H1Mb C1M H1Ma 109.5 . . ?
H1Mc C1M H1Ma 109.5 . . ?
H1Mc C1M H1Mb 109.5 . . ?
O1M C1M H1Ma 109.5 . . ?
O1M C1M H1Mb 109.5 . . ?
O1M C1M H1Mc 109.5 . . ?
C1M O1M Mo1 129.7(8) . . ?
H1M O1M Mo1 94(7) . . ?
H1M O1M C1M 135(7) . . ?
Mo1 N2 N1 114.3(5) . . ?
C8 N2 N1 113.9(7) . . ?
C8 N2 Mo1 131.6(7) . . ?
C2M O2M H2M 128(14) . . ?
Mo2 O2M H2M 104(14) . . ?
Mo2 O2M C2M 125.2(10) . . ?
H2Ma C2M O2M 109.5 . . ?
H2Mb C2M O2M 109.5 . . ?
H2Mb C2M H2Ma 109.5 . . ?
H2Mc C2M O2M 109.5 . . ?
H2Mc C2M H2Ma 109.5 . . ?
H2Mc C2M H2Mb 109.5 . . ?
O5 Mo2 O2M 171.0(3) . . ?
O6 Mo2 O2M 83.1(3) . . ?
O6 Mo2 O5 105.8(4) . . ?
N6 Mo2 O2M 74.8(3) . . ?
N6 Mo2 O5 96.4(3) . . ?
N6 Mo2 O6 156.9(4) . . ?
O7 Mo2 O2M 79.6(4) . . ?
O7 Mo2 O5 99.8(4) . . ?
O7 Mo2 O6 97.1(3) . . ?
O7 Mo2 N6 72.5(3) . . ?
O8 Mo2 O2M 79.0(4) . . ?
O8 Mo2 O5 98.3(4) . . ?
O8 Mo2 O6 99.3(3) . . ?
O8 Mo2 N6 83.4(3) . . ?
O8 Mo2 O7 151.1(3) . . ?
H2 C2 C1 119.7(5) . . ?
C3 C2 C1 120.6(8) . . ?
C3 C2 H2 119.7(5) . . ?
C14 N3 N4 105.6(7) . . ?
O9 Mo3 O1D 86.2(4) . . ?
N10 Mo3 O1D 77.7(3) . . ?
N10 Mo3 O9 161.1(4) . . ?
O10 Mo3 O1D 167.6(4) . . ?
O10 Mo3 O9 106.2(5) . . ?
O10 Mo3 N10 90.4(4) . . ?
O11 Mo3 O1D 80.7(3) . . ?
O11 Mo3 O9 95.4(3) . . ?
O11 Mo3 N10 72.5(2) . . ?
O11 Mo3 O10 99.4(3) . . ?
O12 Mo3 O1D 78.6(3) . . ?
O12 Mo3 O9 103.5(4) . . ?
O12 Mo3 N10 83.1(2) . . ?
O12 Mo3 O10 96.4(3) . . ?
O12 Mo3 O11 150.8(3) . . ?
C7 O3 Mo1 120.9(5) . . ?
C4 C3 C2 120.7(7) . . ?
C37 C3 C2 120.1(7) . . ?
C37 C3 C4 119.1(7) . . ?
C12 N4 N3 109.7(7) . . ?
C16 N4 N3 120.1(7) . . ?
C16 N4 C12 130.1(7) . . ?
H4 C4 C3 120.9(5) . . ?
C5 C4 C3 118.2(8) . . ?
C5 C4 H4 120.9(5) . . ?
C12 O4 Mo1 128.3(6) . . ?
C22 N5 N6 111.5(7) . . ?
C6 C5 C4 119.7(8) . . ?
C22 C5 C4 118.7(8) . . ?
C22 C5 C6 121.6(7) . . ?
N5 N6 Mo2 113.1(5) . . ?
C23 N6 Mo2 131.5(6) . . ?
C23 N6 N5 115.2(7) . . ?
C5 C6 C1 121.3(7) . . ?
H6 C6 C1 119.3(5) . . ?
H6 C6 C5 119.3(5) . . ?
C22 O7 Mo2 120.1(6) . . ?
C29 N7 N8 106.9(8) . . ?
C1 C7 N1 120.4(8) . . ?
O3 C7 N1 121.8(8) . . ?
O3 C7 C1 117.7(7) . . ?
C9 C8 N2 120.1(9) . . ?
C13 C8 N2 116.4(8) . . ?
C13 C8 C9 123.5(7) . . ?
C27 O8 Mo2 129.6(6) . . ?
C27 N8 N7 108.3(7) . . ?
C31 N8 N7 120.7(9) . . ?
C31 N8 C27 131.0(9) . . ?
H9a C9 C8 109.4(5) . . ?
H9b C9 C8 109.4(5) . . ?
H9b C9 H9a 108.0 . . ?
C10 C9 C8 111.0(9) . . ?
C10 C9 H9a 109.4(7) . . ?
C10 C9 H9b 109.4(6) . . ?
C37 N9 N10 110.2(7) . . ?
H10a C10 C9 109.7(7) . . ?
H10b C10 C9 109.7(6) . . ?
H10b C10 H10a 108.2 . . ?
C11 C10 C9 109.7(11) . . ?
C11 C10 H10a 109.7(8) . . ?
C11 C10 H10b 109.7(8) . . ?
N9 N10 Mo3 113.9(5) . . ?
C38 N10 Mo3 129.8(5) . . ?
C38 N10 N9 116.1(7) . . ?
H11a C11 C10 109.5 . . ?
H11b C11 C10 109.5 . . ?
H11b C11 H11a 109.5 . . ?
H11c C11 C10 109.5 . . ?
H11c C11 H11a 109.5 . . ?
H11c C11 H11b 109.5 . . ?
C44 N11 N12 105.5(7) . . ?
C37 O11 Mo3 119.0(5) . . ?
O4 C12 N4 119.9(8) . . ?
C13 C12 N4 109.5(7) . . ?
C13 C12 O4 130.6(8) . . ?
C42 N12 N11 111.5(7) . . ?
C46 N12 N11 120.5(7) . . ?
C46 N12 C42 127.4(8) . . ?
C42 O12 Mo3 125.6(5) . . ?
C12 C13 C8 125.5(8) . . ?
C14 C13 C8 131.1(9) . . ?
C14 C13 C12 103.4(8) . . ?
C13 C14 N3 111.7(8) . . ?
C15 C14 N3 117.0(8) . . ?
C15 C14 C13 131.2(10) . . ?
H15a C15 C14 109.5 . . ?
H15b C15 C14 109.5 . . ?
H15b C15 H15a 109.5 . . ?
H15c C15 C14 109.5 . . ?
H15c C15 H15a 109.5 . . ?
H15c C15 H15b 109.5 . . ?
C17 C16 N4 119.8(9) . . ?
C21 C16 N4 120.2(9) . . ?
C21 C16 C17 120.0(10) . . ?
H17 C17 C16 120.1(6) . . ?
C18 C17 C16 119.9(11) . . ?
C18 C17 H17 120.1(7) . . ?
H18 C18 C17 119.1(7) . . ?
C19 C18 C17 121.8(12) . . ?
C19 C18 H18 119.1(9) . . ?
H19 C19 C18 121.5(9) . . ?
C20 C19 C18 116.9(12) . . ?
C20 C19 H19 121.5(7) . . ?
H20 C20 C19 119.1(7) . . ?
C21 C20 C19 121.7(11) . . ?
C21 C20 H20 119.1(7) . . ?
C20 C21 C16 119.5(11) . . ?
H21 C21 C16 120.3(7) . . ?
H21 C21 C20 120.3(7) . . ?
C5 C22 N5 121.4(7) . . ?
O7 C22 N5 122.6(8) . . ?
O7 C22 C5 115.9(8) . . ?
C24 C23 N6 119.9(8) . . ?
C28 C23 N6 118.1(7) . . ?
C28 C23 C24 121.9(8) . . ?
H24a C24 C23 109.3(5) . . ?
H24b C24 C23 109.3(6) . . ?
H24b C24 H24a 108.0 . . ?
C25 C24 C23 111.5(8) . . ?
C25 C24 H24a 109.3(7) . . ?
C25 C24 H24b 109.3(7) . . ?
H25a C25 C24 109.4(7) . . ?
H25b C25 C24 109.4(7) . . ?
H25b C25 H25a 108.00739287(2) . . ?
C26 C25 C24 111.2(10) . . ?
C26 C25 H25a 109.4(10) . . ?
C26 C25 H25b 109.4(10) . . ?
H26a C26 C25 109.5 . . ?
H26b C26 C25 109.5 . . ?
H26b C26 H26a 109.5 . . ?
H26c C26 C25 109.5 . . ?
H26c C26 H26a 109.5 . . ?
H26c C26 H26b 109.5 . . ?
N8 C27 O8 119.4(8) . . ?
C28 C27 O8 129.6(9) . . ?
C28 C27 N8 110.8(9) . . ?
C27 C28 C23 126.5(9) . . ?
C29 C28 C23 132.7(8) . . ?
C29 C28 C27 100.8(8) . . ?
C28 C29 N7 113.2(8) . . ?
C30 C29 N7 118.2(10) . . ?
C30 C29 C28 128.6(9) . . ?
H30a C30 C29 109.5 . . ?
H30b C30 C29 109.5 . . ?
H30b C30 H30a 109.5 . . ?
H30c C30 C29 109.5 . . ?
H30c C30 H30a 109.5 . . ?
H30c C30 H30b 109.5 . . ?
C32 C31 N8 123.4(11) . . ?
C36 C31 N8 118.6(10) . . ?
C36 C31 C32 118.0(10) . . ?
H32 C32 C31 119.2(7) . . ?
C33 C32 C31 121.7(13) . . ?
C33 C32 H32 119.2(9) . . ?
H33 C33 C32 120.0(9) . . ?
C34 C33 C32 120.0(13) . . ?
C34 C33 H33 120.0(8) . . ?
H34 C34 C33 119.2(8) . . ?
C35 C34 C33 121.5(12) . . ?
C35 C34 H34 119.2(8) . . ?
H35 C35 C34 121.4(8) . . ?
C36 C35 C34 117.1(14) . . ?
C36 C35 H35 121.4(9) . . ?
C35 C36 C31 121.3(12) . . ?
H36 C36 C31 119.3(6) . . ?
H36 C36 C35 119.3(9) . . ?
N9 C37 C3 120.8(7) . . ?
O11 C37 C3 114.8(7) . . ?
O11 C37 N9 124.4(7) . . ?
C39 C38 N10 122.0(7) . . ?
C43 C38 N10 117.1(7) . . ?
C43 C38 C39 120.9(7) . . ?
H39a C39 C38 109.4(5) . . ?
H39b C39 C38 109.4(5) . . ?
H39b C39 H39a 108.0 . . ?
C40 C39 C38 111.2(10) . . ?
C40 C39 H39a 109.4(7) . . ?
C40 C39 H39b 109.4(6) . . ?
H40a C40 C39 109.1(7) . . ?
H40b C40 C39 109.1(6) . . ?
H40b C40 H40a 107.818124744(18) . . ?
C41 C40 C39 112.7(16) . . ?
C41 C40 H40a 109.1(12) . . ?
C41 C40 H40b 109.1(12) . . ?
H41a C41 C40 109.5 . . ?
H41b C41 C40 109.5 . . ?
H41b C41 H41a 109.5 . . ?
H41c C41 C40 109.5 . . ?
H41c C41 H41a 109.5 . . ?
H41c C41 H41b 109.5 . . ?
O12 C42 N12 122.0(7) . . ?
C43 C42 N12 107.5(7) . . ?
C43 C42 O12 130.6(7) . . ?
C42 C43 C38 124.7(7) . . ?
C44 C43 C38 129.8(8) . . ?
C44 C43 C42 105.3(7) . . ?
C43 C44 N11 110.1(8) . . ?
C45 C44 N11 116.6(8) . . ?
C45 C44 C43 133.4(8) . . ?
H45a C45 C44 109.5 . . ?
H45b C45 C44 109.5 . . ?
H45b C45 H45a 109.5 . . ?
H45c C45 C44 109.5 . . ?
H45c C45 H45a 109.5 . . ?
H45c C45 H45b 109.5 . . ?
C47 C46 N12 118.3(10) . . ?
C51 C46 N12 120.3(9) . . ?
C51 C46 C47 121.3(10) . . ?
H47 C47 C46 121.0(7) . . ?
C48 C47 C46 117.9(13) . . ?
C48 C47 H47 121.0(9) . . ?
H48 C48 C47 120.1(9) . . ?
C49 C48 C47 119.7(13) . . ?
C49 C48 H48 120.1(7) . . ?
H49 C49 C48 118.8(7) . . ?
C50 C49 C48 122.3(13) . . ?
C50 C49 H49 118.8(10) . . ?
H50 C50 C49 120.9(10) . . ?
C51 C50 C49 118.2(15) . . ?
C51 C50 H50 120.9(9) . . ?
C50 C51 C46 120.4(12) . . ?
H51 C51 C46 119.8(6) . . ?
H51 C51 C50 119.8(9) . . ?

loop_
_geom_bond_atom_site_label_1
_geom_bond_atom_site_label_2
_geom_bond_distance
_geom_bond_site_symmetry_2
_geom_bond_publ_flag
O1 Mo1 1.668(8) . ?
N1 N2 1.389(11) . ?
N1 C7 1.300(10) . ?
C1 C2 1.369(11) . ?
C1 C6 1.392(12) . ?
C1 C7 1.463(12) . ?
Mo1 O1M 2.268(6) . ?
Mo1 O2 1.704(6) . ?
Mo1 N2 2.270(7) . ?
Mo1 O3 1.994(6) . ?
Mo1 O4 1.960(6) . ?
O1D S1A 1.524(11) . ?
O1D S1B 1.499(8) . ?
O1D Mo3 2.286(8) . ?
S1A C1A 1.88(2) . ?
S1A C2A 1.85(2) . ?
C1A H1Aa 0.9600 . ?
C1A H1Ab 0.9600 . ?
C1A H1Ac 0.9600 . ?
C2A H2Aa 0.9600 . ?
C2A H2Ab 0.9600 . ?
C2A H2Ac 0.9600 . ?
S1B C1B 1.808(19) . ?
S1B C2B 1.799(18) . ?
C1B H1Ba 0.9600 . ?
C1B H1Bb 0.9600 . ?
C1B H1Bc 0.9600 . ?
C2B H2Ba 0.9600 . ?
C2B H2Bb 0.9600 . ?
C2B H2Bc 0.9600 . ?
C1M H1Ma 0.9600 . ?
C1M H1Mb 0.9600 . ?
C1M H1Mc 0.9600 . ?
C1M O1M 1.376(14) . ?
O1M H1M 0.95(13) . ?
N2 C8 1.322(10) . ?
O2M H2M 0.75(17) . ?
O2M C2M 1.402(19) . ?
O2M Mo2 2.322(10) . ?
C2M H2Ma 0.9600 . ?
C2M H2Mb 0.9600 . ?
C2M H2Mc 0.9600 . ?
Mo2 O5 1.655(9) . ?
Mo2 O6 1.701(6) . ?
Mo2 N6 2.260(7) . ?
Mo2 O7 1.992(6) . ?
Mo2 O8 1.972(8) . ?
C2 H2 0.9300 . ?
C2 C3 1.389(12) . ?
N3 N4 1.384(9) . ?
N3 C14 1.344(13) . ?
Mo3 O9 1.703(7) . ?
Mo3 N10 2.280(7) . ?
Mo3 O10 1.700(9) . ?
Mo3 O11 1.981(6) . ?
Mo3 O12 1.985(6) . ?
O3 C7 1.341(10) . ?
C3 C4 1.401(12) . ?
C3 C37 1.490(10) . ?
N4 C12 1.358(11) . ?
N4 C16 1.423(12) . ?
C4 H4 0.9300 . ?
C4 C5 1.414(11) . ?
O4 C12 1.324(9) . ?
N5 N6 1.391(10) . ?
N5 C22 1.298(11) . ?
C5 C6 1.379(12) . ?
C5 C22 1.487(12) . ?
N6 C23 1.308(12) . ?
C6 H6 0.9300 . ?
O7 C22 1.319(9) . ?
N7 N8 1.365(11) . ?
N7 C29 1.295(12) . ?
C8 C9 1.533(13) . ?
C8 C13 1.462(14) . ?
O8 C27 1.324(12) . ?
N8 C27 1.379(12) . ?
N8 C31 1.426(12) . ?
C9 H9a 0.9700 . ?
C9 H9b 0.9700 . ?
C9 C10 1.481(15) . ?
N9 N10 1.383(9) . ?
N9 C37 1.286(11) . ?
C10 H10a 0.9700 . ?
C10 H10b 0.9700 . ?
C10 C11 1.553(17) . ?
N10 C38 1.328(10) . ?
C11 H11a 0.9600 . ?
C11 H11b 0.9600 . ?
C11 H11c 0.9600 . ?
N11 N12 1.402(11) . ?
N11 C44 1.343(11) . ?
O11 C37 1.349(10) . ?
C12 C13 1.386(13) . ?
N12 C42 1.337(10) . ?
N12 C46 1.431(11) . ?
O12 C42 1.307(10) . ?
C13 C14 1.418(12) . ?
C14 C15 1.509(13) . ?
C15 H15a 0.9600 . ?
C15 H15b 0.9600 . ?
C15 H15c 0.9600 . ?
C16 C17 1.407(14) . ?
C16 C21 1.360(13) . ?
C17 H17 0.9300 . ?
C17 C18 1.385(17) . ?
C18 H18 0.9300 . ?
C18 C19 1.362(18) . ?
C19 H19 0.9300 . ?
C19 C20 1.432(19) . ?
C20 H20 0.9300 . ?
C20 C21 1.381(16) . ?
C21 H21 0.9300 . ?
C23 C24 1.517(11) . ?
C23 C28 1.421(12) . ?
C24 H24a 0.9700 . ?
C24 H24b 0.9700 . ?
C24 C25 1.508(15) . ?
C25 H25a 0.9700 . ?
C25 H25b 0.9700 . ?
C25 C26 1.506(15) . ?
C26 H26a 0.9600 . ?
C26 H26b 0.9600 . ?
C26 H26c 0.9600 . ?
C27 C28 1.371(12) . ?
C28 C29 1.452(13) . ?
C29 C30 1.507(14) . ?
C30 H30a 0.9600 . ?
C30 H30b 0.9600 . ?
C30 H30c 0.9600 . ?
C31 C32 1.350(16) . ?
C31 C36 1.399(16) . ?
C32 H32 0.9300 . ?
C32 C33 1.376(16) . ?
C33 H33 0.9300 . ?
C33 C34 1.36(2) . ?
C34 H34 0.9300 . ?
C34 C35 1.37(2) . ?
C35 H35 0.9300 . ?
C35 C36 1.414(16) . ?
C36 H36 0.9300 . ?
C38 C39 1.481(12) . ?
C38 C43 1.458(10) . ?
C39 H39a 0.9700 . ?
C39 H39b 0.9700 . ?
C39 C40 1.522(17) . ?
C40 H40a 0.9700 . ?
C40 H40b 0.9700 . ?
C40 C41 1.56(2) . ?
C41 H41a 0.9600 . ?
C41 H41b 0.9600 . ?
C41 H41c 0.9600 . ?
C42 C43 1.404(11) . ?
C43 C44 1.431(11) . ?
C44 C45 1.486(14) . ?
C45 H45a 0.9600 . ?
C45 H45b 0.9600 . ?
C45 H45c 0.9600 . ?
C46 C47 1.403(14) . ?
C46 C51 1.370(15) . ?
C47 H47 0.9300 . ?
C47 C48 1.382(16) . ?
C48 H48 0.9300 . ?
C48 C49 1.38(2) . ?
C49 H49 0.9300 . ?
C49 C50 1.37(2) . ?
C50 H50 0.9300 . ?
C50 C51 1.379(15) . ?
C51 H51 0.9300 . ?

loop_
_geom_torsion_atom_site_label_1
_geom_torsion_atom_site_label_2
_geom_torsion_atom_site_label_3
_geom_torsion_atom_site_label_4
_geom_torsion
_geom_torsion_site_symmetry_1
_geom_torsion_site_symmetry_2
_geom_torsion_site_symmetry_3
_geom_torsion_site_symmetry_4
_geom_torsion_publ_flag
N1 N2 C8 C9 3.9(9) . . . . ?
N1 N2 C8 C13 -177.8(8) . . . . ?
N1 C7 C1 C2 171.8(9) . . . . ?
N1 C7 C1 C6 -6.7(11) . . . . ?
N1 C7 O3 Mo1 -7.0(10) . . . . ?
C1 C2 C3 C4 0.7(11) . . . . ?
C1 C2 C3 C37 177.8(9) . . . . ?
C1 C6 C5 C4 2.2(11) . . . . ?
C1 C6 C5 C22 -177.9(9) . . . . ?
C1 C7 O3 Mo1 168.2(6) . . . . ?
Mo1 N2 C8 C9 179.0(8) . . . . ?
Mo1 N2 C8 C13 -2.7(9) . . . . ?
Mo1 O4 C12 N4 -160.0(7) . . . . ?
Mo1 O4 C12 C13 19.6(9) . . . . ?
N2 C8 C9 C10 -85.0(11) . . . . ?
N2 C8 C13 C12 -9.0(11) . . . . ?
N2 C8 C13 C14 171.5(9) . . . . ?
Mo2 N6 N5 C22 -3.4(7) . . . . ?
Mo2 N6 C23 C24 176.5(8) . . . . ?
Mo2 N6 C23 C28 -0.2(9) . . . . ?
Mo2 O7 C22 N5 4.2(8) . . . . ?
Mo2 O7 C22 C5 179.9(7) . . . . ?
Mo2 O8 C27 N8 171.8(9) . . . . ?
Mo2 O8 C27 C28 -14.1(13) . . . . ?
C2 C3 C4 C5 -0.5(10) . . . . ?
C2 C3 C37 N9 4.3(10) . . . . ?
C2 C3 C37 O11 -174.1(9) . . . . ?
N3 N4 C12 O4 -179.7(7) . . . . ?
N3 N4 C12 C13 0.6(9) . . . . ?
N3 N4 C16 C17 -40.7(10) . . . . ?
N3 N4 C16 C21 139.4(10) . . . . ?
N3 C14 C13 C8 177.6(8) . . . . ?
N3 C14 C13 C12 -2.0(11) . . . . ?
Mo3 N10 N9 C37 -1.4(6) . . . . ?
Mo3 N10 C38 C39 173.2(8) . . . . ?
Mo3 N10 C38 C43 -5.6(7) . . . . ?
Mo3 O11 C37 C3 177.8(6) . . . . ?
Mo3 O11 C37 N9 -0.6(8) . . . . ?
Mo3 O12 C42 N12 -152.1(6) . . . . ?
Mo3 O12 C42 C43 29.7(8) . . . . ?
C3 C4 C5 C6 -0.9(11) . . . . ?
C3 C4 C5 C22 179.1(9) . . . . ?
C3 C37 N9 N10 -177.0(8) . . . . ?
N4 C12 C13 C8 -178.8(7) . . . . ?
N4 C12 C13 C14 0.8(9) . . . . ?
N4 C16 C17 C18 -179.2(9) . . . . ?
N4 C16 C21 C20 177.2(11) . . . . ?
C4 C5 C22 N5 -15.6(10) . . . . ?
C4 C5 C22 O7 168.7(9) . . . . ?
O4 C12 C13 C8 1.6(12) . . . . ?
O4 C12 C13 C14 -178.8(12) . . . . ?
N5 N6 C23 C24 2.1(10) . . . . ?
N5 N6 C23 C28 -174.6(8) . . . . ?
N5 C22 C5 C6 164.5(9) . . . . ?
N6 C23 C24 C25 83.1(11) . . . . ?
N6 C23 C28 C27 4.5(11) . . . . ?
N6 C23 C28 C29 -175.5(8) . . . . ?
N7 N8 C27 O8 179.2(9) . . . . ?
N7 N8 C27 C28 4.0(9) . . . . ?
N7 N8 C31 C32 -167.7(12) . . . . ?
N7 N8 C31 C36 10.0(11) . . . . ?
N7 C29 C28 C23 -178.7(8) . . . . ?
N7 C29 C28 C27 1.3(10) . . . . ?
C8 C9 C10 C11 177.4(10) . . . . ?
C8 C13 C14 C15 -3.2(16) . . . . ?
O8 C27 N8 C31 -2.7(14) . . . . ?
O8 C27 C28 C23 2.3(15) . . . . ?
O8 C27 C28 C29 -177.7(13) . . . . ?
N8 C27 C28 C23 176.9(8) . . . . ?
N8 C27 C28 C29 -3.1(9) . . . . ?
N8 C31 C32 C33 -179.5(14) . . . . ?
N8 C31 C36 C35 179.7(10) . . . . ?
N9 N10 C38 C39 -1.6(9) . . . . ?
N9 N10 C38 C43 179.6(7) . . . . ?
N10 C38 C39 C40 -87.0(10) . . . . ?
N10 C38 C43 C42 -11.4(10) . . . . ?
N10 C38 C43 C44 174.9(8) . . . . ?
N11 N12 C42 O12 -174.8(7) . . . . ?
N11 N12 C42 C43 3.8(7) . . . . ?
N11 N12 C46 C47 30.8(9) . . . . ?
N11 N12 C46 C51 -145.0(9) . . . . ?
N11 C44 C43 C38 176.0(7) . . . . ?
N11 C44 C43 C42 1.4(8) . . . . ?
C12 C13 C14 C15 177.2(10) . . . . ?
N12 C42 C43 C38 -178.1(6) . . . . ?
N12 C42 C43 C44 -3.1(8) . . . . ?
N12 C46 C47 C48 -175.7(10) . . . . ?
N12 C46 C51 C50 178.5(9) . . . . ?
O12 C42 C43 C38 0.4(12) . . . . ?
O12 C42 C43 C44 175.3(10) . . . . ?
C16 C17 C18 C19 -0.6(12) . . . . ?
C16 C21 C20 C19 4.6(14) . . . . ?
C17 C18 C19 C20 2.4(14) . . . . ?
C18 C19 C20 C21 -4.4(15) . . . . ?
C23 C24 C25 C26 -173.0(13) . . . . ?
C23 C28 C29 C30 1.0(15) . . . . ?
C27 C28 C29 C30 -179.0(10) . . . . ?
C31 C32 C33 C34 0.9(19) . . . . ?
C31 C36 C35 C34 -1.6(14) . . . . ?
C32 C33 C34 C35 -5(2) . . . . ?
C33 C34 C35 C36 5.4(19) . . . . ?
C38 C39 C40 C41 -176.4(13) . . . . ?
C38 C43 C44 C45 -4.4(13) . . . . ?
C42 C43 C44 C45 -179.0(8) . . . . ?
C46 C47 C48 C49 -1.8(12) . . . . ?
C46 C51 C50 C49 -3.9(12) . . . . ?
C47 C48 C49 C50 0.5(16) . . . . ?
C48 C49 C50 C51 2.3(15) . . . . ?

loop_
_restr_equal_distance_atom_site_label_1
_restr_equal_distance_atom_site_label_2
_restr_equal_distance_site_symmetry_2
_restr_equal_distance_class_id
S1A O1D 1 1
S1A C1A 1 2
S1A C2A 1 2
S1B O1D 1 1
S1B C1B 1 2
S1B C2B 1 2

loop_
_restr_equal_distance_class_class_id
_restr_equal_distance_class_target_weight_param
_restr_equal_distance_class_average
_restr_equal_distance_class_esd
_restr_equal_distance_class_diff_max
1 0.0200 1.5118 0.0126 0.0126
2 0.0200 1.8328 0.0317 0.0451

loop_
_restr_U_rigid_atom_site_label_1
_restr_U_rigid_atom_site_label_2
_restr_U_rigid_target_weight_param
_restr_U_rigid_U_parallel
_restr_U_rigid_diff
O1D S1A 0.0100 0.0585 -0.0036
O1D C1A 0.0100 0.0663 -0.0042
O1D C2A 0.0100 0.0690 -0.0058
O1D S1B 0.0100 0.0437 -0.0005
O1D C1B 0.0100 0.0597 -0.0052
O1D C2B 0.0100 0.0653 -0.0071
S1A C1A 0.0100 0.2248 0.0006
S1A C2A 0.0100 0.0964 -0.0047
S1A S1B 0.0100 0.0844 0.0253
C1A C2A 0.0100 0.2194 0.0011
S1B C1B 0.0100 0.0829 0.0036
S1B C2B 0.0100 0.0748 0.0113
C1B C2B 0.0100 0.1868 0.0007

loop_
_restr_U_similar_atom_site_label_1
_restr_U_similar_atom_site_label_2
_restr_U_similar_weight_param
O1D S1A 0.0400
O1D S1B 0.0400
S1A C1A 0.0400
S1A C2A 0.0400
S1B C1B 0.0400
S1B C2B 0.0400
